data_2222702
loop_
_publ_author_name
'Li, Jiang-Sheng'
'Huang, Peng-Mian'

_publ_section_title
;
 1,3-Dimethyl-1<i>H</i>-indole-2-carbonitrile
;
_journal_coeditor_code HB5013
_journal_issue 8
_journal_name_full 'Acta Crystallographica Section E'
_journal_page_first o1759
_journal_paper_doi 10.1107/S1600536809024817
_journal_volume 65
_journal_year 2009
_chemical_formula_iupac 'C11 H10 N2'
_chemical_formula_moiety 'C11 H10 N2'
_chemical_formula_sum 'C11 H10 N2'
_chemical_formula_weight 170.21
_chemical_name_systematic
;
1,3-Dimethyl-1<i>H</i>-indole-2-carbonitrile
;
_space_group_IT_number 14
_symmetry_cell_setting monoclinic
_symmetry_space_group_name_Hall '-P 2ybc'
_symmetry_space_group_name_H-M 'P 1 21/c 1'
_atom_sites_solution_hydrogens geom
_atom_sites_solution_primary direct
_atom_sites_solution_secondary difmap
_cell_angle_alpha 90.00
_cell_angle_beta 95.67(3)
_cell_angle_gamma 90.00
_cell_formula_units_Z 8
_cell_length_a 8.8066(18)
_cell_length_b 15.359(3)
_cell_length_c 13.480(3)
_cell_measurement_reflns_used 5208
_cell_measurement_temperature 113(2)
_cell_measurement_theta_max 27.868
_cell_measurement_theta_min 2.016
_cell_volume 1814.4(7)
_computing_cell_refinement 'CrystalClear (Rigaku/MSC, 2005)'
_computing_data_collection 'CrystalClear (Rigaku/MSC, 2005)'
_computing_data_reduction 'CrystalClear (Rigaku/MSC, 2005)'
_computing_molecular_graphics 'SHELXTL (Sheldrick, 2008)'
_computing_publication_material 'CrystalStructure (Rigaku/MSC, 2005)'
_computing_structure_refinement 'SHELXL97 (Sheldrick, 2008)'
_computing_structure_solution 'SHELXS97 (Sheldrick, 2008)'
_diffrn_ambient_temperature 113(2)
_diffrn_detector_area_resol_mean 7.31
_diffrn_measured_fraction_theta_full 0.996
_diffrn_measured_fraction_theta_max 0.996
_diffrn_measurement_device_type 'Rigaku Saturn CCD area-detector'
_diffrn_measurement_method '\w and \f'
_diffrn_radiation_monochromator confocla
_diffrn_radiation_source 'rotating anode'
_diffrn_radiation_type MoK\a
_diffrn_radiation_wavelength 0.71073
_diffrn_reflns_av_R_equivalents 0.0345
_diffrn_reflns_av_sigmaI/netI 0.0345
_diffrn_reflns_limit_h_max 7
_diffrn_reflns_limit_h_min -11
_diffrn_reflns_limit_k_max 20
_diffrn_reflns_limit_k_min -20
_diffrn_reflns_limit_l_max 17
_diffrn_reflns_limit_l_min -17
_diffrn_reflns_number 16175
_diffrn_reflns_theta_full 27.87
_diffrn_reflns_theta_max 27.87
_diffrn_reflns_theta_min 2.02
_diffrn_standards_decay_% 0
_diffrn_standards_interval_count 0
_diffrn_standards_interval_time 0
_diffrn_standards_number 0
_exptl_absorpt_coefficient_mu 0.076
_exptl_absorpt_correction_T_max 0.990
_exptl_absorpt_correction_T_min 0.985
_exptl_absorpt_correction_type multi-scan
_exptl_absorpt_process_details '(CrystalClear; Rigaku/MSC, 2005)'
_exptl_crystal_colour colourless
_exptl_crystal_density_diffrn 1.246
_exptl_crystal_density_method 'not measured'
_exptl_crystal_description block
_exptl_crystal_F_000 720
_exptl_crystal_size_max 0.20
_exptl_crystal_size_mid 0.18
_exptl_crystal_size_min 0.14
_refine_diff_density_max 0.293
_refine_diff_density_min -0.275
_refine_ls_extinction_method none
_refine_ls_goodness_of_fit_ref 1.033
_refine_ls_hydrogen_treatment constr
_refine_ls_matrix_type full
_refine_ls_number_parameters 238
_refine_ls_number_reflns 4303
_refine_ls_number_restraints 0
_refine_ls_restrained_S_all 1.033
_refine_ls_R_factor_all 0.0599
_refine_ls_R_factor_gt 0.0481
_refine_ls_shift/su_max 0.003
_refine_ls_shift/su_mean 0.000
_refine_ls_structure_factor_coef Fsqd
_refine_ls_weighting_details 'calc w=1/[\s^2^(Fo^2^)+(0.0783P)^2^+0.2443P] where P=(Fo^2^+2Fc^2^)/3'
_refine_ls_weighting_scheme calc
_refine_ls_wR_factor_gt 0.1235
_refine_ls_wR_factor_ref 0.1323
_reflns_number_gt 3462
_reflns_number_total 4303
_reflns_threshold_expression I>2\s(I)
_cod_data_source_file hb5013.cif
_cod_data_source_block I
_cod_depositor_comments
;
The following automatic conversions were performed:
'_symmetry_cell_setting' value 'Monoclinic' changed to 'monoclinic'
according to '/home/saulius/struct/CIF-dictionaries/cif_core.dic'
dictionary named 'cif_core.dic' version 2.4.1 from 2010-06-29.

Automatic conversion script
Id: cif_fix_enum 1527 2010-12-29 10:47:43Z saulius 

The following automatic conversions were performed:

'_symmetry_cell_setting' value 'Monoclinic' changed to 'monoclinic'
according to /home/saulius/struct/CIF-dictionaries/cif_core.dic
dictionary named 'cif_core.dic' version 2.4.1 from 2010-06-29.

Automatic conversion script
Id: cif_fix_values 1715 2011-07-08 13:25:40Z adriana 
;
_cod_original_sg_symbol_H-M 'P 21/c'
_cod_database_code 2222702
_cod_database_fobs_code 2222702

loop_
_symmetry_equiv_pos_as_xyz
'x, y, z'
'-x, y+1/2, -z+1/2'
'-x, -y, -z'
'x, -y-1/2, z-1/2'

loop_
_atom_site_type_symbol
_atom_site_label
_atom_site_fract_x
_atom_site_fract_y
_atom_site_fract_z
_atom_site_U_iso_or_equiv
_atom_site_adp_type
_atom_site_calc_flag
_atom_site_refinement_flags
_atom_site_occupancy
_atom_site_disorder_assembly
_atom_site_disorder_group
N N1 0.82816(12) 0.53565(7) 0.89373(8) 0.0220(2) Uani d . 1 . .
N N2 0.54466(13) 0.37505(8) 0.91305(9) 0.0323(3) Uani d . 1 . .
N N3 0.68373(12) 0.02746(7) 0.89897(8) 0.0234(3) Uani d . 1 . .
N N4 0.88484(17) -0.16898(9) 0.90325(11) 0.0447(4) Uani d . 1 . .
C C1 0.94864(16) 0.30650(8) 0.85689(11) 0.0294(3) Uani d . 1 . .
H H1A 1.0143 0.2841 0.9142 0.044 Uiso calc R 1 . .
H H1B 0.9950 0.2936 0.7954 0.044 Uiso calc R 1 . .
H H1C 0.8482 0.2786 0.8544 0.044 Uiso calc R 1 . .
C C2 0.93090(14) 0.40280(8) 0.86704(9) 0.0210(3) Uani d . 1 . .
C C3 1.04387(14) 0.46744(8) 0.85879(9) 0.0201(3) Uani d . 1 . .
C C4 1.19845(15) 0.46347(8) 0.84089(9) 0.0237(3) Uani d . 1 . .
H H4 1.2462 0.4092 0.8308 0.028 Uiso calc R 1 . .
C C5 1.27868(15) 0.54002(9) 0.83840(10) 0.0286(3) Uani d . 1 . .
H H5 1.3834 0.5382 0.8271 0.034 Uiso calc R 1 . .
C C6 1.20941(16) 0.62085(9) 0.85218(10) 0.0285(3) Uani d . 1 . .
H H6 1.2680 0.6725 0.8488 0.034 Uiso calc R 1 . .
C C7 1.05797(15) 0.62722(8) 0.87060(9) 0.0247(3) Uani d . 1 . .
H H7 1.0114 0.6820 0.8800 0.030 Uiso calc R 1 . .
C C8 0.97653(14) 0.54941(8) 0.87480(9) 0.0200(3) Uani d . 1 . .
C C9 0.80186(14) 0.44673(8) 0.88817(9) 0.0211(3) Uani d . 1 . .
C C10 0.65833(15) 0.40909(8) 0.90293(10) 0.0242(3) Uani d . 1 . .
C C11 0.71576(15) 0.60235(9) 0.91016(10) 0.0278(3) Uani d . 1 . .
H H11A 0.7664 0.6514 0.9463 0.042 Uiso calc R 1 . .
H H11B 0.6382 0.5779 0.9495 0.042 Uiso calc R 1 . .
H H11C 0.6670 0.6226 0.8458 0.042 Uiso calc R 1 . .
C C12 0.43756(19) -0.16808(9) 0.85253(11) 0.0339(3) Uani d . 1 . .
H H12A 0.4196 -0.1801 0.7825 0.051 Uiso d R 1 . .
H H12B 0.3426 -0.1699 0.8818 0.051 Uiso d R 1 . .
H H12C 0.5057 -0.2110 0.8837 0.051 Uiso d R 1 . .
C C13 0.50716(16) -0.07991(8) 0.86744(9) 0.0239(3) Uani d . 1 . .
C C14 0.43132(15) 0.00185(8) 0.86448(9) 0.0223(3) Uani d . 1 . .
C C15 0.27685(15) 0.02613(9) 0.84775(9) 0.0258(3) Uani d . 1 . .
H H15 0.1994 -0.0167 0.8352 0.031 Uiso calc R 1 . .
C C16 0.24020(16) 0.11338(9) 0.85001(10) 0.0280(3) Uani d . 1 . .
H H16 0.1363 0.1307 0.8392 0.034 Uiso calc R 1 . .
C C17 0.35452(16) 0.17728(9) 0.86808(10) 0.0277(3) Uani d . 1 . .
H H17 0.3258 0.2369 0.8689 0.033 Uiso calc R 1 . .
C C18 0.50620(16) 0.15567(8) 0.88453(10) 0.0244(3) Uani d . 1 . .
H H18 0.5827 0.1991 0.8961 0.029 Uiso calc R 1 . .
C C19 0.54362(14) 0.06698(8) 0.88352(9) 0.0205(3) Uani d . 1 . .
C C20 0.66012(16) -0.06165(8) 0.88826(9) 0.0241(3) Uani d . 1 . .
C C21 0.78416(17) -0.12122(9) 0.89733(11) 0.0306(3) Uani d . 1 . .
C C22 0.83057(15) 0.07062(9) 0.91704(11) 0.0300(3) Uani d . 1 . .
H H22A 0.8496 0.1053 0.8585 0.045 Uiso calc R 1 . .
H H22B 0.9112 0.0268 0.9295 0.045 Uiso calc R 1 . .
H H22C 0.8301 0.1088 0.9753 0.045 Uiso calc R 1 . .

loop_
_atom_site_aniso_label
_atom_site_aniso_U_11
_atom_site_aniso_U_22
_atom_site_aniso_U_33
_atom_site_aniso_U_12
_atom_site_aniso_U_13
_atom_site_aniso_U_23
N1 0.0207(5) 0.0209(5) 0.0245(6) 0.0012(4) 0.0027(4) -0.0009(4)
N2 0.0231(6) 0.0319(6) 0.0425(7) -0.0034(5) 0.0063(5) -0.0043(5)
N3 0.0229(6) 0.0213(5) 0.0262(6) 0.0001(4) 0.0027(4) 0.0008(4)
N4 0.0502(9) 0.0360(7) 0.0480(9) 0.0171(7) 0.0053(7) 0.0000(6)
C1 0.0278(7) 0.0219(6) 0.0387(8) 0.0004(5) 0.0039(6) 0.0009(5)
C2 0.0196(6) 0.0219(6) 0.0211(6) -0.0003(5) 0.0001(5) 0.0009(5)
C3 0.0202(6) 0.0211(6) 0.0189(6) -0.0001(5) 0.0007(5) 0.0012(4)
C4 0.0210(6) 0.0268(6) 0.0232(6) 0.0013(5) 0.0023(5) 0.0017(5)
C5 0.0211(6) 0.0385(8) 0.0264(7) -0.0046(6) 0.0028(5) 0.0034(6)
C6 0.0296(7) 0.0278(7) 0.0277(7) -0.0104(6) 0.0010(6) 0.0027(5)
C7 0.0283(7) 0.0212(6) 0.0242(7) -0.0019(5) 0.0008(5) -0.0004(5)
C8 0.0202(6) 0.0220(6) 0.0174(6) 0.0005(5) 0.0001(5) 0.0007(4)
C9 0.0199(6) 0.0222(6) 0.0210(6) -0.0018(5) 0.0011(5) 0.0010(5)
C10 0.0226(6) 0.0245(6) 0.0254(7) 0.0011(5) 0.0022(5) -0.0022(5)
C11 0.0246(7) 0.0275(6) 0.0321(7) 0.0058(5) 0.0064(6) -0.0014(5)
C12 0.0435(9) 0.0250(7) 0.0330(8) -0.0067(6) 0.0024(6) -0.0010(5)
C13 0.0305(7) 0.0211(6) 0.0201(6) -0.0028(5) 0.0028(5) 0.0001(5)
C14 0.0252(7) 0.0236(6) 0.0182(6) -0.0034(5) 0.0030(5) -0.0010(5)
C15 0.0237(7) 0.0317(7) 0.0220(7) -0.0034(6) 0.0015(5) -0.0013(5)
C16 0.0234(7) 0.0355(7) 0.0248(7) 0.0037(6) 0.0013(5) 0.0005(5)
C17 0.0300(7) 0.0254(6) 0.0276(7) 0.0055(6) 0.0024(6) 0.0018(5)
C18 0.0266(7) 0.0213(6) 0.0252(7) -0.0016(5) 0.0019(5) 0.0010(5)
C19 0.0204(6) 0.0220(6) 0.0192(6) -0.0001(5) 0.0018(5) 0.0009(4)
C20 0.0296(7) 0.0200(6) 0.0231(6) 0.0026(5) 0.0045(5) 0.0013(5)
C21 0.0382(8) 0.0249(6) 0.0292(7) 0.0052(6) 0.0053(6) -0.0001(5)
C22 0.0216(7) 0.0292(7) 0.0384(8) -0.0025(6) -0.0013(6) 0.0030(6)

loop_
_atom_type_symbol
_atom_type_description
_atom_type_scat_dispersion_real
_atom_type_scat_dispersion_imag
_atom_type_scat_source
C C 0.0033 0.0016 'International Tables Vol C Tables 4.2.6.8 and 6.1.1.4'
H H 0.0000 0.0000 'International Tables Vol C Tables 4.2.6.8 and 6.1.1.4'
N N 0.0061 0.0033 'International Tables Vol C Tables 4.2.6.8 and 6.1.1.4'

loop_
_geom_angle_atom_site_label_1
_geom_angle_atom_site_label_2
_geom_angle_atom_site_label_3
_geom_angle_site_symmetry_1
_geom_angle_site_symmetry_3
_geom_angle
_geom_angle_publ_flag
C8 N1 C9 . . 107.39(10) ?
C8 N1 C11 . . 126.43(11) ?
C9 N1 C11 . . 126.07(11) ?
C19 N3 C20 . . 107.26(11) ?
C19 N3 C22 . . 126.58(11) ?
C20 N3 C22 . . 126.05(11) ?
C2 C1 H1A . . 109.5 ?
C2 C1 H1B . . 109.5 ?
H1A C1 H1B . . 109.5 ?
C2 C1 H1C . . 109.5 ?
H1A C1 H1C . . 109.5 ?
H1B C1 H1C . . 109.5 ?
C9 C2 C3 . . 105.86(11) ?
C9 C2 C1 . . 126.89(12) ?
C3 C2 C1 . . 127.24(11) ?
C4 C3 C8 . . 119.41(11) ?
C4 C3 C2 . . 132.95(11) ?
C8 C3 C2 . . 107.62(11) ?
C5 C4 C3 . . 118.40(12) ?
C5 C4 H4 . . 120.8 ?
C3 C4 H4 . . 120.8 ?
C4 C5 C6 . . 121.49(13) ?
C4 C5 H5 . . 119.3 ?
C6 C5 H5 . . 119.3 ?
C7 C6 C5 . . 121.70(12) ?
C7 C6 H6 . . 119.2 ?
C5 C6 H6 . . 119.2 ?
C6 C7 C8 . . 117.01(12) ?
C6 C7 H7 . . 121.5 ?
C8 C7 H7 . . 121.5 ?
N1 C8 C7 . . 129.87(11) ?
N1 C8 C3 . . 108.18(10) ?
C7 C8 C3 . . 121.96(12) ?
C2 C9 N1 . . 110.94(11) ?
C2 C9 C10 . . 126.43(12) ?
N1 C9 C10 . . 122.63(11) ?
N2 C10 C9 . . 176.77(14) ?
N1 C11 H11A . . 109.5 ?
N1 C11 H11B . . 109.5 ?
H11A C11 H11B . . 109.5 ?
N1 C11 H11C . . 109.5 ?
H11A C11 H11C . . 109.5 ?
H11B C11 H11C . . 109.5 ?
C13 C12 H12A . . 109.4 ?
C13 C12 H12B . . 109.5 ?
H12A C12 H12B . . 109.5 ?
C13 C12 H12C . . 109.5 ?
H12A C12 H12C . . 109.5 ?
H12B C12 H12C . . 109.5 ?
C20 C13 C14 . . 105.86(11) ?
C20 C13 C12 . . 126.36(12) ?
C14 C13 C12 . . 127.78(13) ?
C15 C14 C19 . . 119.34(12) ?
C15 C14 C13 . . 133.08(12) ?
C19 C14 C13 . . 107.58(12) ?
C16 C15 C14 . . 118.59(12) ?
C16 C15 H15 . . 120.7 ?
C14 C15 H15 . . 120.7 ?
C15 C16 C17 . . 121.03(13) ?
C15 C16 H16 . . 119.5 ?
C17 C16 H16 . . 119.5 ?
C18 C17 C16 . . 121.76(12) ?
C18 C17 H17 . . 119.1 ?
C16 C17 H17 . . 119.1 ?
C17 C18 C19 . . 117.34(12) ?
C17 C18 H18 . . 121.3 ?
C19 C18 H18 . . 121.3 ?
N3 C19 C18 . . 129.57(12) ?
N3 C19 C14 . . 108.50(11) ?
C18 C19 C14 . . 121.94(12) ?
C13 C20 N3 . . 110.79(11) ?
C13 C20 C21 . . 127.91(12) ?
N3 C20 C21 . . 121.29(12) ?
N4 C21 C20 . . 178.97(16) ?
N3 C22 H22A . . 109.5 ?
N3 C22 H22B . . 109.5 ?
H22A C22 H22B . . 109.5 ?
N3 C22 H22C . . 109.5 ?
H22A C22 H22C . . 109.5 ?
H22B C22 H22C . . 109.5 ?

loop_
_geom_bond_atom_site_label_1
_geom_bond_atom_site_label_2
_geom_bond_site_symmetry_2
_geom_bond_distance
_geom_bond_publ_flag
N1 C8 . 1.3722(16) ?
N1 C9 . 1.3860(16) ?
N1 C11 . 1.4566(16) ?
N2 C10 . 1.1493(17) ?
N3 C19 . 1.3724(16) ?
N3 C20 . 1.3897(16) ?
N3 C22 . 1.4522(17) ?
N4 C21 . 1.1474(19) ?
C1 C2 . 1.4949(17) ?
C1 H1A . 0.9800 ?
C1 H1B . 0.9800 ?
C1 H1C . 0.9800 ?
C2 C9 . 1.3754(17) ?
C2 C3 . 1.4177(17) ?
C3 C4 . 1.4072(18) ?
C3 C8 . 1.4172(17) ?
C4 C5 . 1.3739(19) ?
C4 H4 . 0.9500 ?
C5 C6 . 1.404(2) ?
C5 H5 . 0.9500 ?
C6 C7 . 1.384(2) ?
C6 H6 . 0.9500 ?
C7 C8 . 1.3978(17) ?
C7 H7 . 0.9500 ?
C9 C10 . 1.4217(17) ?
C11 H11A . 0.9800 ?
C11 H11B . 0.9800 ?
C11 H11C . 0.9800 ?
C12 C13 . 1.4917(18) ?
C12 H12A . 0.9600 ?
C12 H12B . 0.9600 ?
C12 H12C . 0.9600 ?
C13 C20 . 1.3774(19) ?
C13 C14 . 1.4211(18) ?
C14 C15 . 1.4071(19) ?
C14 C19 . 1.4123(18) ?
C15 C16 . 1.3794(19) ?
C15 H15 . 0.9500 ?
C16 C17 . 1.410(2) ?
C16 H16 . 0.9500 ?
C17 C18 . 1.3730(19) ?
C17 H17 . 0.9500 ?
C18 C19 . 1.4019(17) ?
C18 H18 . 0.9500 ?
C20 C21 . 1.4209(19) ?
C22 H22A . 0.9800 ?
C22 H22B . 0.9800 ?
C22 H22C . 0.9800 ?

loop_
_geom_torsion_atom_site_label_1
_geom_torsion_atom_site_label_2
_geom_torsion_atom_site_label_3
_geom_torsion_atom_site_label_4
_geom_torsion_site_symmetry_1
_geom_torsion_site_symmetry_2
_geom_torsion_site_symmetry_3
_geom_torsion_site_symmetry_4
_geom_torsion
_geom_torsion_publ_flag
C9 C2 C3 C4 . . . . 178.15(14) ?
C1 C2 C3 C4 . . . . -0.8(2) ?
C9 C2 C3 C8 . . . . -0.48(14) ?
C1 C2 C3 C8 . . . . -179.42(12) ?
C8 C3 C4 C5 . . . . -0.77(19) ?
C2 C3 C4 C5 . . . . -179.27(13) ?
C3 C4 C5 C6 . . . . -0.7(2) ?
C4 C5 C6 C7 . . . . 1.1(2) ?
C5 C6 C7 C8 . . . . -0.1(2) ?
C9 N1 C8 C7 . . . . 179.28(12) ?
C11 N1 C8 C7 . . . . 2.9(2) ?
C9 N1 C8 C3 . . . . -0.91(14) ?
C11 N1 C8 C3 . . . . -177.24(11) ?
C6 C7 C8 N1 . . . . 178.39(12) ?
C6 C7 C8 C3 . . . . -1.40(19) ?
C4 C3 C8 N1 . . . . -177.98(11) ?
C2 C3 C8 N1 . . . . 0.87(14) ?
C4 C3 C8 C7 . . . . 1.85(19) ?
C2 C3 C8 C7 . . . . -179.30(11) ?
C3 C2 C9 N1 . . . . -0.08(14) ?
C1 C2 C9 N1 . . . . 178.86(12) ?
C3 C2 C9 C10 . . . . 179.90(12) ?
C1 C2 C9 C10 . . . . -1.2(2) ?
C8 N1 C9 C2 . . . . 0.62(14) ?
C11 N1 C9 C2 . . . . 176.97(12) ?
C8 N1 C9 C10 . . . . -179.36(11) ?
C11 N1 C9 C10 . . . . -3.01(19) ?
C2 C9 C10 N2 . . . . -13(3) ?
N1 C9 C10 N2 . . . . 167(3) ?
C20 C13 C14 C15 . . . . -179.38(13) ?
C12 C13 C14 C15 . . . . -0.1(2) ?
C20 C13 C14 C19 . . . . 0.25(14) ?
C12 C13 C14 C19 . . . . 179.58(13) ?
C19 C14 C15 C16 . . . . 0.34(18) ?
C13 C14 C15 C16 . . . . 179.94(13) ?
C14 C15 C16 C17 . . . . 0.36(19) ?
C15 C16 C17 C18 . . . . -0.3(2) ?
C16 C17 C18 C19 . . . . -0.5(2) ?
C20 N3 C19 C18 . . . . -178.96(13) ?
C22 N3 C19 C18 . . . . -2.4(2) ?
C20 N3 C19 C14 . . . . 0.89(14) ?
C22 N3 C19 C14 . . . . 177.41(12) ?
C17 C18 C19 N3 . . . . -178.95(12) ?
C17 C18 C19 C14 . . . . 1.23(19) ?
C15 C14 C19 N3 . . . . 178.98(11) ?
C13 C14 C19 N3 . . . . -0.71(14) ?
C15 C14 C19 C18 . . . . -1.17(19) ?
C13 C14 C19 C18 . . . . 179.14(11) ?
C14 C13 C20 N3 . . . . 0.30(14) ?
C12 C13 C20 N3 . . . . -179.04(12) ?
C14 C13 C20 C21 . . . . -178.78(13) ?
C12 C13 C20 C21 . . . . 1.9(2) ?
C19 N3 C20 C13 . . . . -0.75(14) ?
C22 N3 C20 C13 . . . . -177.29(12) ?
C19 N3 C20 C21 . . . . 178.41(12) ?
C22 N3 C20 C21 . . . . 1.86(19) ?
C13 C20 C21 N4 . . . . 103(10) ?
N3 C20 C21 N4 . . . . -76(10) ?
